data_7720939
loop_
_publ_author_name
'Glok, Eduard'
'Schanbacher, Moritz'
'Luz, Christian'
'Radius, Udo'

_publ_section_title
;
 <i>N</i>-heterocyclic silylene complexes of group VI transition metal
 carbonyls.
;
_journal_issue 21
_journal_name_full 'Dalton transactions (Cambridge, England : 2003)'
_journal_page_first 8323
_journal_page_last 8331
_journal_paper_doi 10.1039/d6dt00663a
_journal_volume 55
_journal_year 2026
_chemical_formula_moiety 'C33 H60 Cr N6 O3 Si3'
_chemical_formula_sum 'C33 H60 Cr N6 O3 Si3'
_chemical_formula_weight 725.14
_space_group_crystal_system monoclinic
_space_group_IT_number 15
_space_group_name_Hall '-C 2yc'
_space_group_name_H-M_alt 'C 1 2/c 1'
_atom_sites_solution_hydrogens geom
_atom_sites_solution_primary dual
_atom_sites_solution_secondary difmap
_audit_creation_method SHELXL-2018/3
_audit_update_record
;
2026-03-18 deposited with the CCDC.	2026-04-28 downloaded from the CCDC.
;
_cell_angle_alpha 90
_cell_angle_beta 100.770(2)
_cell_angle_gamma 90
_cell_formula_units_Z 4
_cell_length_a 17.1775(3)
_cell_length_b 10.9182(2)
_cell_length_c 21.2108(4)
_cell_measurement_reflns_used 10671
_cell_measurement_temperature 100(2)
_cell_measurement_theta_max 73.2430
_cell_measurement_theta_min 4.2320
_cell_volume 3907.96(13)
_computing_cell_refinement 'CrysAlisPro 1.171.40.53 (Rigaku OD, 2019)'
_computing_data_collection 'CrysAlisPro 1.171.40.53 (Rigaku OD, 2019)'
_computing_data_reduction 'CrysAlisPro 1.171.40.53 (Rigaku OD, 2019)'
_computing_molecular_graphics 'ShelXLe (Huebschle et all, 2011)'
_computing_publication_material 'SHELXL-2014/6 (Sheldrick, 2014)'
_computing_structure_refinement 'SHELXL-2018/3 (Sheldrick, 2018)'
_computing_structure_solution 'SHELXT 2014/5 (Sheldrick, 2014)'
_diffrn_ambient_temperature 99.99(10)
_diffrn_detector_area_resol_mean 10.000
_diffrn_measured_fraction_theta_full 0.996
_diffrn_measured_fraction_theta_max 0.966
_diffrn_measurement_device_type 'XtaLAB Synergy R, HyPix-Arc 150'
_diffrn_measurement_method w-scans
_diffrn_radiation_type CuK\a
_diffrn_radiation_wavelength 1.54184
_diffrn_reflns_av_R_equivalents 0.0297
_diffrn_reflns_av_unetI/netI 0.0254
_diffrn_reflns_Laue_measured_fraction_full 0.996
_diffrn_reflns_Laue_measured_fraction_max 0.966
_diffrn_reflns_limit_h_max 21
_diffrn_reflns_limit_h_min -19
_diffrn_reflns_limit_k_max 11
_diffrn_reflns_limit_k_min -13
_diffrn_reflns_limit_l_max 26
_diffrn_reflns_limit_l_min -25
_diffrn_reflns_number 18888
_diffrn_reflns_point_group_measured_fraction_full 0.996
_diffrn_reflns_point_group_measured_fraction_max 0.966
_diffrn_reflns_theta_full 72.000
_diffrn_reflns_theta_max 75.583
_diffrn_reflns_theta_min 4.243
_diffrn_source 'Rotating-anode X-ray tube'
_exptl_absorpt_coefficient_mu 3.599
_exptl_absorpt_correction_T_max 1.00000
_exptl_absorpt_correction_T_min 0.69381
_exptl_absorpt_correction_type multi-scan
_exptl_absorpt_process_details
;
CrysAlisPro 1.171.41.73a (Rigaku Oxford Diffraction, 2020)
Numerical absorption correction based on gaussian integration over
a multifaceted crystal model
Empirical absorption correction using spherical harmonics,
implemented in SCALE3 ABSPACK scaling algorithm.
;
_exptl_crystal_colour colourless
_exptl_crystal_density_diffrn 1.232
_exptl_crystal_description block
_exptl_crystal_F_000 1560
_exptl_crystal_size_max 0.210
_exptl_crystal_size_mid 0.140
_exptl_crystal_size_min 0.030
_refine_diff_density_max 0.363
_refine_diff_density_min -0.634
_refine_diff_density_rms 0.057
_refine_ls_extinction_method none
_refine_ls_goodness_of_fit_ref 1.076
_refine_ls_hydrogen_treatment constr
_refine_ls_matrix_type full
_refine_ls_number_parameters 219
_refine_ls_number_reflns 3917
_refine_ls_number_restraints 0
_refine_ls_restrained_S_all 1.076
_refine_ls_R_factor_all 0.0447
_refine_ls_R_factor_gt 0.0388
_refine_ls_shift/su_max 0.001
_refine_ls_shift/su_mean 0.000
_refine_ls_structure_factor_coef Fsqd
_refine_ls_weighting_details 'w=1/[\s^2^(Fo^2^)+(0.0566P)^2^+3.9937P] where P=(Fo^2^+2Fc^2^)/3'
_refine_ls_weighting_scheme calc
_refine_ls_wR_factor_gt 0.1023
_refine_ls_wR_factor_ref 0.1053
_reflns_Friedel_coverage 0.000
_reflns_number_gt 3425
_reflns_number_total 3917
_reflns_threshold_expression 'I > 2\s(I)'
_cod_data_source_file d6dt00663a2.cif
_cod_data_source_block compound_1
_cod_depositor_comments 'Adding full bibliography for 7720939--7720944.cif.'
_cod_original_sg_symbol_H-M 'C 2/c'
_cod_database_code 7720939
_shelx_shelxl_version_number 2018/3
_shelx_space_group_comment
;
The symmetry employed for this shelxl refinement is uniquely defined
by the following loop, which should always be used as a source of
symmetry information in preference to the above space-group names.
They are only intended as comments.
;
_shelx_estimated_absorpt_t_min 0.519
_shelx_estimated_absorpt_t_max 0.900

loop_
_space_group_symop_operation_xyz
'x, y, z'
'-x, y, -z+1/2'
'x+1/2, y+1/2, z'
'-x+1/2, y+1/2, -z+1/2'
'-x, -y, -z'
'x, -y, z-1/2'
'-x+1/2, -y+1/2, -z'
'x+1/2, -y+1/2, z-1/2'

loop_
_atom_site_label
_atom_site_type_symbol
_atom_site_fract_x
_atom_site_fract_y
_atom_site_fract_z
_atom_site_U_iso_or_equiv
_atom_site_adp_type
_atom_site_occupancy
_atom_site_site_symmetry_order
_atom_site_calc_flag
_atom_site_refinement_flags_posn
_atom_site_refinement_flags_adp
_atom_site_refinement_flags_occupancy
_atom_site_disorder_assembly
_atom_site_disorder_group
Cr01 Cr 0.500000 0.37089(4) 0.750000 0.01736(13) Uani 1 2 d S T P . .
Si02 Si 0.500000 0.15433(7) 0.750000 0.01965(17) Uani 1 2 d S T P . .
Si03 Si 0.37630(3) 0.35342(5) 0.68354(2) 0.02013(14) Uani 1 1 d . . . . .
O004 O 0.500000 0.64549(17) 0.750000 0.0265(5) Uani 1 2 d S T P . .
O005 O 0.41766(9) 0.41757(14) 0.86166(7) 0.0298(3) Uani 1 1 d . . . . .
N006 N 0.49522(10) 0.04064(15) 0.69061(8) 0.0226(4) Uani 1 1 d . . . . .
N007 N 0.33663(10) 0.40877(17) 0.60617(8) 0.0259(4) Uani 1 1 d . . . . .
N008 N 0.29440(10) 0.25535(16) 0.68012(8) 0.0245(4) Uani 1 1 d . . . . .
C009 C 0.500000 0.5392(3) 0.750000 0.0227(6) Uani 1 2 d S T P . .
C00A C 0.44926(12) 0.39127(18) 0.81977(10) 0.0226(4) Uani 1 1 d . . . . .
C00B C 0.49756(13) -0.07580(19) 0.71844(10) 0.0263(4) Uani 1 1 d . . . . .
H00B H 0.495778 -0.149054 0.694043 0.032 Uiso 1 1 calc R U . . .
C00C C 0.26453(12) 0.1736(2) 0.72724(10) 0.0258(4) Uani 1 1 d . . . . .
C00D C 0.48627(13) 0.03799(19) 0.61873(10) 0.0255(4) Uani 1 1 d . . . . .
C00E C 0.30507(12) 0.2039(2) 0.79554(10) 0.0280(5) Uani 1 1 d . . . . .
H00A H 0.362258 0.190383 0.800096 0.042 Uiso 1 1 calc R U . . .
H00C H 0.283962 0.150940 0.825665 0.042 Uiso 1 1 calc R U . . .
H00D H 0.295111 0.289765 0.804827 0.042 Uiso 1 1 calc R U . . .
C00F C 0.24750(13) 0.2576(2) 0.61863(11) 0.0325(5) Uani 1 1 d . . . . .
H00F H 0.203021 0.205459 0.606197 0.039 Uiso 1 1 calc R U . . .
C00G C 0.36010(13) 0.5071(2) 0.56425(10) 0.0295(5) Uani 1 1 d . . . . .
C00H C 0.55218(14) -0.0417(2) 0.60035(11) 0.0340(5) Uani 1 1 d . . . . .
H00E H 0.551414 -0.034171 0.554196 0.051 Uiso 1 1 calc R U . . .
H00G H 0.543537 -0.127431 0.610872 0.051 Uiso 1 1 calc R U . . .
H00H H 0.603663 -0.014384 0.624238 0.051 Uiso 1 1 calc R U . . .
C00I C 0.27029(13) 0.3387(2) 0.57910(11) 0.0333(5) Uani 1 1 d . . . . .
H00I H 0.243780 0.348449 0.535903 0.040 Uiso 1 1 calc R U . . .
C00J C 0.17536(13) 0.1927(2) 0.72361(12) 0.0333(5) Uani 1 1 d . . . . .
H00J H 0.146536 0.163887 0.681966 0.050 Uiso 1 1 calc R U . . .
H00K H 0.164587 0.279951 0.728482 0.050 Uiso 1 1 calc R U . . .
H00L H 0.157957 0.146337 0.758047 0.050 Uiso 1 1 calc R U . . .
C00K C 0.41565(14) 0.5989(2) 0.60345(11) 0.0338(5) Uani 1 1 d . . . . .
H00M H 0.428899 0.663523 0.575151 0.051 Uiso 1 1 calc R U . . .
H00N H 0.464242 0.557195 0.624161 0.051 Uiso 1 1 calc R U . . .
H00O H 0.389617 0.635323 0.636327 0.051 Uiso 1 1 calc R U . . .
C00L C 0.40513(14) -0.0139(2) 0.59000(11) 0.0350(5) Uani 1 1 d . . . . .
H00P H 0.401098 -0.024458 0.543623 0.052 Uiso 1 1 calc R U . . .
H00Q H 0.363855 0.042746 0.598136 0.052 Uiso 1 1 calc R U . . .
H00R H 0.398206 -0.093305 0.609754 0.052 Uiso 1 1 calc R U . . .
C00M C 0.28044(14) 0.0395(2) 0.71283(12) 0.0340(5) Uani 1 1 d . . . . .
H00S H 0.255448 0.020304 0.668530 0.051 Uiso 1 1 calc R U . . .
H00T H 0.258349 -0.013595 0.742336 0.051 Uiso 1 1 calc R U . . .
H00U H 0.337715 0.025920 0.718404 0.051 Uiso 1 1 calc R U . . .
C00N C 0.40039(16) 0.4478(3) 0.51336(11) 0.0415(6) Uani 1 1 d . . . . .
H00V H 0.366237 0.383042 0.491265 0.062 Uiso 1 1 calc R U . . .
H00W H 0.451203 0.412403 0.534036 0.062 Uiso 1 1 calc R U . . .
H00X H 0.409509 0.509884 0.482180 0.062 Uiso 1 1 calc R U . . .
C00O C 0.49363(15) 0.1645(2) 0.59110(10) 0.0335(5) Uani 1 1 d . . . . .
H00Y H 0.484989 0.159449 0.544175 0.050 Uiso 1 1 calc R U . . .
H00Z H 0.546750 0.197063 0.607405 0.050 Uiso 1 1 calc R U . . .
H010 H 0.453908 0.218944 0.603839 0.050 Uiso 1 1 calc R U . . .
C00P C 0.28614(16) 0.5780(3) 0.53148(14) 0.0495(7) Uani 1 1 d . . . . .
H011 H 0.302412 0.650287 0.509793 0.074 Uiso 1 1 calc R U . . .
H012 H 0.255626 0.603909 0.563845 0.074 Uiso 1 1 calc R U . . .
H013 H 0.253262 0.525022 0.499926 0.074 Uiso 1 1 calc R U . . .

loop_
_atom_site_aniso_label
_atom_site_aniso_U_11
_atom_site_aniso_U_22
_atom_site_aniso_U_33
_atom_site_aniso_U_23
_atom_site_aniso_U_13
_atom_site_aniso_U_12
Cr01 0.0146(2) 0.0182(2) 0.0191(2) 0.000 0.00269(16) 0.000
Si02 0.0195(4) 0.0197(4) 0.0200(3) 0.000 0.0042(3) 0.000
Si03 0.0159(3) 0.0226(3) 0.0213(3) 0.0005(2) 0.00211(19) -0.0012(2)
O004 0.0248(11) 0.0178(10) 0.0367(11) 0.000 0.0047(9) 0.000
O005 0.0293(8) 0.0350(8) 0.0267(7) -0.0025(6) 0.0095(6) 0.0005(7)
N006 0.0230(9) 0.0209(8) 0.0238(8) 0.0001(7) 0.0045(7) -0.0006(7)
N007 0.0196(8) 0.0320(10) 0.0247(9) 0.0023(7) 0.0002(7) -0.0035(7)
N008 0.0184(8) 0.0284(9) 0.0261(9) 0.0009(7) 0.0029(7) -0.0035(7)
C009 0.0141(12) 0.0335(16) 0.0201(13) 0.000 0.0020(10) 0.000
C00A 0.0211(10) 0.0217(9) 0.0241(10) 0.0003(8) 0.0017(8) 0.0011(8)
C00B 0.0278(11) 0.0199(9) 0.0312(10) -0.0018(8) 0.0059(8) 0.0011(9)
C00C 0.0203(10) 0.0245(10) 0.0340(11) 0.0011(9) 0.0089(8) -0.0044(8)
C00D 0.0282(11) 0.0256(10) 0.0231(10) -0.0052(8) 0.0055(8) -0.0006(9)
C00E 0.0229(10) 0.0310(11) 0.0317(11) 0.0045(9) 0.0094(8) -0.0011(9)
C00F 0.0232(11) 0.0420(13) 0.0297(11) -0.0025(10) -0.0020(9) -0.0095(10)
C00G 0.0243(11) 0.0368(12) 0.0257(10) 0.0101(9) 0.0007(8) -0.0015(9)
C00H 0.0368(13) 0.0370(13) 0.0297(11) -0.0069(10) 0.0099(9) 0.0030(10)
C00I 0.0242(11) 0.0450(13) 0.0274(11) -0.0012(10) -0.0039(8) -0.0073(10)
C00J 0.0208(11) 0.0376(12) 0.0428(13) 0.0012(11) 0.0094(9) -0.0033(10)
C00K 0.0351(12) 0.0317(11) 0.0322(12) 0.0108(10) 0.0004(9) -0.0030(10)
C00L 0.0316(12) 0.0440(13) 0.0277(11) -0.0057(10) 0.0014(9) -0.0062(11)
C00M 0.0309(12) 0.0271(11) 0.0458(13) -0.0018(10) 0.0116(10) -0.0020(9)
C00N 0.0427(14) 0.0540(16) 0.0288(12) 0.0032(11) 0.0091(10) -0.0096(13)
C00O 0.0475(14) 0.0302(12) 0.0230(10) -0.0031(9) 0.0074(9) -0.0024(10)
C00P 0.0354(14) 0.0575(17) 0.0498(16) 0.0226(14) -0.0067(11) 0.0046(13)

loop_
_atom_type_symbol
_atom_type_description
_atom_type_scat_dispersion_real
_atom_type_scat_dispersion_imag
_atom_type_scat_source
C C 0.0181 0.0091 'International Tables Vol C Tables 4.2.6.8 and 6.1.1.4'
H H 0.0000 0.0000 'International Tables Vol C Tables 4.2.6.8 and 6.1.1.4'
N N 0.0311 0.0180 'International Tables Vol C Tables 4.2.6.8 and 6.1.1.4'
O O 0.0492 0.0322 'International Tables Vol C Tables 4.2.6.8 and 6.1.1.4'
Si Si 0.2541 0.3302 'International Tables Vol C Tables 4.2.6.8 and 6.1.1.4'
Cr Cr -0.1635 2.4439 'International Tables Vol C Tables 4.2.6.8 and 6.1.1.4'

loop_
_geom_angle_atom_site_label_1
_geom_angle_atom_site_label_2
_geom_angle_atom_site_label_3
_geom_angle
_geom_angle_site_symmetry_1
_geom_angle_site_symmetry_3
_geom_angle_publ_flag
C009 Cr01 C00A 83.15(6) . 2_656 ?
C009 Cr01 C00A 83.15(6) . . ?
C00A Cr01 C00A 166.30(13) 2_656 . ?
C009 Cr01 Si03 94.700(17) . . ?
C00A Cr01 Si03 92.19(6) 2_656 . ?
C00A Cr01 Si03 88.93(6) . . ?
C009 Cr01 Si03 94.700(17) . 2_656 ?
C00A Cr01 Si03 88.93(6) 2_656 2_656 ?
C00A Cr01 Si03 92.20(6) . 2_656 ?
Si03 Cr01 Si03 170.60(3) . 2_656 ?
C009 Cr01 Si02 180.0 . . ?
C00A Cr01 Si02 96.85(6) 2_656 . ?
C00A Cr01 Si02 96.85(6) . . ?
Si03 Cr01 Si02 85.300(17) . . ?
Si03 Cr01 Si02 85.300(17) 2_656 . ?
N006 Si02 N006 90.26(11) . 2_656 ?
N006 Si02 Cr01 134.87(6) . . ?
N006 Si02 Cr01 134.87(6) 2_656 . ?
N008 Si03 N007 90.18(8) . . ?
N008 Si03 Cr01 135.03(6) . . ?
N007 Si03 Cr01 133.33(6) . . ?
C00B N006 C00D 113.57(16) . . ?
C00B N006 Si02 110.19(13) . . ?
C00D N006 Si02 136.19(14) . . ?
C00I N007 C00G 115.89(17) . . ?
C00I N007 Si03 109.70(14) . . ?
C00G N007 Si03 134.35(14) . . ?
C00F N008 C00C 114.99(17) . . ?
C00F N008 Si03 110.15(14) . . ?
C00C N008 Si03 134.86(14) . . ?
O004 C009 Cr01 180.0 . . ?
O005 C00A Cr01 172.48(18) . . ?
C00B C00B N006 114.68(11) 2_656 . ?
C00B C00B H00B 122.7 2_656 . ?
N006 C00B H00B 122.7 . . ?
N008 C00C C00E 110.62(16) . . ?
N008 C00C C00M 109.88(17) . . ?
C00E C00C C00M 109.32(18) . . ?
N008 C00C C00J 110.39(17) . . ?
C00E C00C C00J 107.07(18) . . ?
C00M C00C C00J 109.51(18) . . ?
N006 C00D C00O 112.00(16) . . ?
N006 C00D C00L 108.99(17) . . ?
C00O C00D C00L 108.71(19) . . ?
N006 C00D C00H 109.14(17) . . ?
C00O C00D C00H 107.45(18) . . ?
C00L C00D C00H 110.55(18) . . ?
C00C C00E H00A 109.5 . . ?
C00C C00E H00C 109.5 . . ?
H00A C00E H00C 109.5 . . ?
C00C C00E H00D 109.5 . . ?
H00A C00E H00D 109.5 . . ?
H00C C00E H00D 109.5 . . ?
C00I C00F N008 114.47(19) . . ?
C00I C00F H00F 122.8 . . ?
N008 C00F H00F 122.8 . . ?
N007 C00G C00K 111.07(17) . . ?
N007 C00G C00N 108.83(19) . . ?
C00K C00G C00N 110.2(2) . . ?
N007 C00G C00P 109.75(18) . . ?
C00K C00G C00P 107.2(2) . . ?
C00N C00G C00P 109.8(2) . . ?
C00D C00H H00E 109.5 . . ?
C00D C00H H00G 109.5 . . ?
H00E C00H H00G 109.5 . . ?
C00D C00H H00H 109.5 . . ?
H00E C00H H00H 109.5 . . ?
H00G C00H H00H 109.5 . . ?
C00F C00I N007 114.7(2) . . ?
C00F C00I H00I 122.6 . . ?
N007 C00I H00I 122.6 . . ?
C00C C00J H00J 109.5 . . ?
C00C C00J H00K 109.5 . . ?
H00J C00J H00K 109.5 . . ?
C00C C00J H00L 109.5 . . ?
H00J C00J H00L 109.5 . . ?
H00K C00J H00L 109.5 . . ?
C00G C00K H00M 109.5 . . ?
C00G C00K H00N 109.5 . . ?
H00M C00K H00N 109.5 . . ?
C00G C00K H00O 109.5 . . ?
H00M C00K H00O 109.5 . . ?
H00N C00K H00O 109.5 . . ?
C00D C00L H00P 109.5 . . ?
C00D C00L H00Q 109.5 . . ?
H00P C00L H00Q 109.5 . . ?
C00D C00L H00R 109.5 . . ?
H00P C00L H00R 109.5 . . ?
H00Q C00L H00R 109.5 . . ?
C00C C00M H00S 109.5 . . ?
C00C C00M H00T 109.5 . . ?
H00S C00M H00T 109.5 . . ?
C00C C00M H00U 109.5 . . ?
H00S C00M H00U 109.5 . . ?
H00T C00M H00U 109.5 . . ?
C00G C00N H00V 109.5 . . ?
C00G C00N H00W 109.5 . . ?
H00V C00N H00W 109.5 . . ?
C00G C00N H00X 109.5 . . ?
H00V C00N H00X 109.5 . . ?
H00W C00N H00X 109.5 . . ?
C00D C00O H00Y 109.5 . . ?
C00D C00O H00Z 109.5 . . ?
H00Y C00O H00Z 109.5 . . ?
C00D C00O H010 109.5 . . ?
H00Y C00O H010 109.5 . . ?
H00Z C00O H010 109.5 . . ?
C00G C00P H011 109.5 . . ?
C00G C00P H012 109.5 . . ?
H011 C00P H012 109.5 . . ?
C00G C00P H013 109.5 . . ?
H011 C00P H013 109.5 . . ?
H012 C00P H013 109.5 . . ?

loop_
_geom_bond_atom_site_label_1
_geom_bond_atom_site_label_2
_geom_bond_distance
_geom_bond_site_symmetry_2
_geom_bond_publ_flag
Cr01 C009 1.838(3) . ?
Cr01 C00A 1.866(2) 2_656 ?
Cr01 C00A 1.866(2) . ?
Cr01 Si03 2.3279(5) . ?
Cr01 Si03 2.3279(5) 2_656 ?
Cr01 Si02 2.3645(9) . ?
Si02 N006 1.7595(17) . ?
Si02 N006 1.7595(17) 2_656 ?
Si03 N008 1.7586(17) . ?
Si03 N007 1.7621(18) . ?
O004 C009 1.160(4) . ?
O005 C00A 1.160(3) . ?
N006 C00B 1.399(3) . ?
N006 C00D 1.504(3) . ?
N007 C00I 1.403(3) . ?
N007 C00G 1.497(3) . ?
N008 C00F 1.399(3) . ?
N008 C00C 1.500(3) . ?
C00B C00B 1.326(4) 2_656 ?
C00B H00B 0.9500 . ?
C00C C00E 1.522(3) . ?
C00C C00M 1.530(3) . ?
C00C C00J 1.533(3) . ?
C00D C00O 1.515(3) . ?
C00D C00L 1.522(3) . ?
C00D C00H 1.535(3) . ?
C00E H00A 0.9800 . ?
C00E H00C 0.9800 . ?
C00E H00D 0.9800 . ?
C00F C00I 1.327(3) . ?
C00F H00F 0.9500 . ?
C00G C00K 1.520(3) . ?
C00G C00N 1.531(3) . ?
C00G C00P 1.538(3) . ?
C00H H00E 0.9800 . ?
C00H H00G 0.9800 . ?
C00H H00H 0.9800 . ?
C00I H00I 0.9500 . ?
C00J H00J 0.9800 . ?
C00J H00K 0.9800 . ?
C00J H00L 0.9800 . ?
C00K H00M 0.9800 . ?
C00K H00N 0.9800 . ?
C00K H00O 0.9800 . ?
C00L H00P 0.9800 . ?
C00L H00Q 0.9800 . ?
C00L H00R 0.9800 . ?
C00M H00S 0.9800 . ?
C00M H00T 0.9800 . ?
C00M H00U 0.9800 . ?
C00N H00V 0.9800 . ?
C00N H00W 0.9800 . ?
C00N H00X 0.9800 . ?
C00O H00Y 0.9800 . ?
C00O H00Z 0.9800 . ?
C00O H010 0.9800 . ?
C00P H011 0.9800 . ?
C00P H012 0.9800 . ?
C00P H013 0.9800 . ?

loop_
_geom_torsion_atom_site_label_1
_geom_torsion_atom_site_label_2
_geom_torsion_atom_site_label_3
_geom_torsion_atom_site_label_4
_geom_torsion
_geom_torsion_site_symmetry_1
_geom_torsion_site_symmetry_2
_geom_torsion_site_symmetry_3
_geom_torsion_site_symmetry_4
_geom_torsion_publ_flag
N006 Si02 N006 C00B -0.07(10) 2_656 . . . ?
Cr01 Si02 N006 C00B 179.93(10) . . . . ?
N006 Si02 N006 C00D 177.0(2) 2_656 . . . ?
Cr01 Si02 N006 C00D -3.0(2) . . . . ?
N008 Si03 N007 C00I -8.05(16) . . . . ?
Cr01 Si03 N007 C00I 159.30(12) . . . . ?
N008 Si03 N007 C00G 175.0(2) . . . . ?
Cr01 Si03 N007 C00G -17.7(3) . . . . ?
N007 Si03 N008 C00F 7.67(16) . . . . ?
Cr01 Si03 N008 C00F -159.30(12) . . . . ?
N007 Si03 N008 C00C -171.7(2) . . . . ?
Cr01 Si03 N008 C00C 21.4(2) . . . . ?
C00D N006 C00B C00B -177.6(2) . . . 2_656 ?
Si02 N006 C00B C00B 0.2(3) . . . 2_656 ?
C00F N008 C00C C00E -164.13(18) . . . . ?
Si03 N008 C00C C00E 15.2(3) . . . . ?
C00F N008 C00C C00M 75.1(2) . . . . ?
Si03 N008 C00C C00M -105.6(2) . . . . ?
C00F N008 C00C C00J -45.8(2) . . . . ?
Si03 N008 C00C C00J 133.50(18) . . . . ?
C00B N006 C00D C00O -173.31(18) . . . . ?
Si02 N006 C00D C00O 9.7(3) . . . . ?
C00B N006 C00D C00L 66.4(2) . . . . ?
Si02 N006 C00D C00L -110.7(2) . . . . ?
C00B N006 C00D C00H -54.5(2) . . . . ?
Si02 N006 C00D C00H 128.51(19) . . . . ?
C00C N008 C00F C00I 174.0(2) . . . . ?
Si03 N008 C00F C00I -5.5(3) . . . . ?
C00I N007 C00G C00K 163.6(2) . . . . ?
Si03 N007 C00G C00K -19.6(3) . . . . ?
C00I N007 C00G C00N -75.0(2) . . . . ?
Si03 N007 C00G C00N 101.8(2) . . . . ?
C00I N007 C00G C00P 45.2(3) . . . . ?
Si03 N007 C00G C00P -138.0(2) . . . . ?
N008 C00F C00I N007 -0.8(3) . . . . ?
C00G N007 C00I C00F -175.7(2) . . . . ?
Si03 N007 C00I C00F 6.7(3) . . . . ?
